data_4002388
loop_
_publ_author_name
'Han, B.'
'Chin, C.-H.'
'Warrender, S.J.'
'Camblor, M.A.'
'Lightfoot, P.'
'Wright, P.A.'
'Hong, S.B.'

_publ_section_title
;
 Structural chemical zoning in the boundary phase zeolite TNU-7 (EON)
;
_journal_name_full 'Chemistry of Materials (1,1989-)'
_journal_page_first 3023
_journal_page_last 3033
_journal_volume 18
_journal_year 2006
_chemical_formula_sum 'Ga8.9 Na7.26 O72 Si27.1'
_chemical_name_systematic 'Na7.26 (Ga8.9 Si27.1 O72)'
_space_group_IT_number 194
_symmetry_space_group_name_Hall '-P 6c 2c'
_symmetry_space_group_name_H-M 'P 63/m m c'
_cell_angle_alpha 90
_cell_angle_beta 90
_cell_angle_gamma 120
_cell_formula_units_Z 1
_cell_length_a 18.314
_cell_length_b 18.314
_cell_length_c 7.6854
_cell_volume 2232.356
_citation_journal_id_ASTM CMATEX
_cod_data_source_file Han_CMATEX_2006_1080.cif
_cod_data_source_block Ga8.9Na7.26O72Si27.1
_cod_database_code 4002388

loop_
_symmetry_equiv_pos_as_xyz
x,y,z
x-y,x,z+1/2
-y,x-y,z
-x,-y,z+1/2
-x+y,-x,z
y,-x+y,z+1/2
-y,-x,-z+1/2
x-y,-y,-z
x,x-y,-z+1/2
y,x,-z
-x+y,y,-z+1/2
-x,-x+y,-z
-x,-y,-z
-x+y,-x,-z-1/2
y,-x+y,-z
x,y,-z-1/2
x-y,x,-z
-y,x-y,-z-1/2
y,x,z-1/2
-x+y,y,z
-x,-x+y,z-1/2
-y,-x,z
x-y,-y,z-1/2
x,x-y,z

loop_
_atom_site_label
_atom_site_type_symbol
_atom_site_fract_x
_atom_site_fract_y
_atom_site_fract_z
_atom_site_occupancy
_atom_site_U_iso_or_equiv
O2 O-2 0.5799 1.1598 0.25 1 0.0
Si2 Si+4 0.0937 0.3553 0.0451 0.7528 0.0
O5 O-2 0.159 0.318 1.006 1 0.0
O1 O-2 0.7468 1.4936 0.25 1 0.0
Na2 Na+1 0.2393 0.1196 0.25 0.84 0.0
Ga1 Ga+3 0.4865 0.1537 0.25 0.2472 0.0
Ga2 Ga+3 0.0937 0.3553 0.0451 0.2472 0.0
O3 O-2 0.0926 0.3767 0.25 1 0.0
Na1 Na+1 0.5 0 0 0.37 0.0
Si1 Si+4 0.4865 0.1537 0.25 0.7528 0.0
O4 O-2 0.1005 0.4332 0.9229 1 0.0
O6 O-2 0.2771 0 0 1 0.0
